data_4101863
loop_
_publ_author_name
'Hitoshi Miyasaka'
'Natsuko Motokawa'
'Satoshi Matsunaga'
'Masahiro Yamashita'
'Kunihisa Sugimoto'
'Tatsuya Mori'
'Naoki Toyota'
'Kim R. Dunbar'

_publ_section_title
;
 Control of Charge Transfer in a Series of Ru2II,II/TCNQ Two-Dimensional
 Networks by Tuning the Electron Affinity of TCNQ Units: A Route to
 Synergistic Magnetic/Conducting Materials
;
_journal_name_full 'Journal of the American Chemical Society'
_journal_page_first 1532
_journal_page_last 1544
_journal_paper_doi 10.1021/ja909489s
_journal_volume 132
_journal_year 2010
_chemical_formula_moiety 'C52 H30 F28 N4 O16 Ru4 '
_chemical_formula_sum 'C52 H30 F28 N4 O16 Ru4'
_chemical_formula_weight 1903.06
_space_group_IT_number 12
_symmetry_cell_setting monoclinic
_symmetry_Int_Tables_number 12
_symmetry_space_group_name_Hall '-C 2y'
_symmetry_space_group_name_H-M 'C 1 2/m 1'
_cell_angle_alpha 90.0000
_cell_angle_beta 96.627(13)
_cell_angle_gamma 90.0000
_cell_formula_units_Z 2
_cell_length_a 17.542(14)
_cell_length_b 20.644(16)
_cell_length_c 8.788(7)
_cell_measurement_reflns_used 5679
_cell_measurement_temperature 117.1
_cell_measurement_theta_max 31.0
_cell_measurement_theta_min 2.3
_cell_volume 3161(4)
_computing_cell_refinement CrystalClear
_computing_data_collection CrystalClear
_computing_data_reduction CrystalStructure
_computing_publication_material 'CrystalStructure 3.8'
_computing_structure_refinement CRYSTALS
_computing_structure_solution 'DIRDIF99 (PATTY)'
_diffrn_ambient_temperature 117.1
_diffrn_detector_area_resol_mean 7.31
_diffrn_measured_fraction_theta_full 0.994
_diffrn_measured_fraction_theta_max 0.891
_diffrn_measurement_device_type 'Rigaku Saturn'
_diffrn_measurement_method \w
_diffrn_radiation_type 'Mo K\a'
_diffrn_radiation_wavelength 0.71070
_diffrn_reflns_av_R_equivalents 0.056
_diffrn_reflns_limit_h_max 25
_diffrn_reflns_limit_h_min -24
_diffrn_reflns_limit_k_max 28
_diffrn_reflns_limit_k_min -27
_diffrn_reflns_limit_l_max 12
_diffrn_reflns_limit_l_min -12
_diffrn_reflns_number 14607
_diffrn_reflns_theta_full 26.50
_diffrn_reflns_theta_max 31.13
_exptl_absorpt_coefficient_mu 1.089
_exptl_absorpt_correction_T_max 0.897
_exptl_absorpt_correction_T_min 0.669
_exptl_absorpt_correction_type multi-scan
_exptl_absorpt_process_details 'Jacobson, R. (1998) Private communication'
_exptl_crystal_colour greenishblue
_exptl_crystal_density_diffrn 1.999
_exptl_crystal_density_method 'not measured'
_exptl_crystal_description prism
_exptl_crystal_F_000 1852.00
_exptl_crystal_size_max 0.15
_exptl_crystal_size_mid 0.12
_exptl_crystal_size_min 0.10
_refine_diff_density_max 2.11
_refine_diff_density_min -1.12
_refine_ls_extinction_method none
_refine_ls_goodness_of_fit_ref 1.018
_refine_ls_hydrogen_treatment refall
_refine_ls_number_parameters 261
_refine_ls_number_reflns 3327
_refine_ls_R_factor_gt 0.0681
_refine_ls_shift/su_max 0.0000
_refine_ls_structure_factor_coef Fsqd
_refine_ls_weighting_details 'w = 1/[0.0002Fo^2^ + 3.0000\s(Fo^2^) + 0.5000]/(4Fo^2^)'
_refine_ls_weighting_scheme calc
_refine_ls_wR_factor_ref 0.1286
_reflns_number_gt 2288
_reflns_number_total 3338
_reflns_threshold_expression F^2^>2.0\s(F^2^)
_cod_data_source_file ja909489s_si_005.cif
_cod_data_source_block '__Ru2-CF3-TCNQF4'
_cod_original_formula_sum 'C52 H30 F28 N4 O16 Ru4 '
_cod_database_code 4101863

loop_
_symmetry_equiv_pos_site_id
_symmetry_equiv_pos_as_xyz
1 +X,+Y,+Z
2 -X,+Y,-Z
3 -X,-Y,-Z
4 +X,-Y,+Z
5 1/2+X,1/2+Y,+Z
6 1/2-X,1/2+Y,-Z
7 1/2-X,1/2-Y,-Z
8 1/2+X,1/2-Y,+Z

loop_
_atom_site_label
_atom_site_type_symbol
_atom_site_fract_x
_atom_site_fract_y
_atom_site_fract_z
_atom_site_U_iso_or_equiv
_atom_site_adp_type
_atom_site_occupancy
_atom_site_symmetry_multiplicity
_atom_site_calc_flag
_atom_site_refinement_flags
_atom_site_disorder_assembly
_atom_site_disorder_group
Ru(1) Ru 0.23103(3) 0.19962(2) 0.45364(6) 0.02963(15) Uani 1.00 1 d . . .
F(1) F 0.3438(3) 0.2376(2) 0.0072(5) 0.084(2) Uani 1.00 1 d . . .
F(2) F 0.4233(2) 0.3014(2) 0.1368(5) 0.0730(17) Uani 1.00 1 d . . .
F(3) F 0.3152(2) 0.3364(2) 0.0301(5) 0.0721(17) Uani 1.00 1 d . . .
F(4) F 0.0382(3) 0.3911(2) 0.3307(6) 0.096(2) Uani 1.00 1 d . . .
F(5) F -0.0151(2) 0.3001(2) 0.3420(6) 0.086(2) Uani 1.00 1 d . . .
F(6) F 0.0394(3) 0.3239(3) 0.1483(6) 0.108(2) Uani 1.00 1 d . . .
F(7) F 0.0566(2) 0.11494(15) 0.1144(4) 0.0371(11) Uani 1.00 1 d . . .
O(1) O 0.2821(2) 0.2174(2) 0.2609(4) 0.0351(13) Uani 1.00 1 d . . .
O(2) O 0.1298(2) 0.2410(2) 0.3525(4) 0.0357(14) Uani 1.00 1 d . . .
O(3) O 0.1821(2) 0.1830(2) 0.6523(5) 0.0347(13) Uani 1.00 1 d . . .
O(4) O 0.3328(2) 0.1609(2) 0.5547(4) 0.0370(13) Uani 1.00 1 d . . .
N(1) N 0.1901(3) 0.1024(2) 0.3579(5) 0.0287(15) Uani 1.00 1 d . . .
C(1) C 0.3135(4) 0.2721(3) 0.2487(7) 0.037(2) Uani 1.00 1 d . . .
C(2) C 0.3500(4) 0.2868(3) 0.1035(8) 0.043(2) Uani 1.00 1 d . . .
C(3) C 0.1206(3) 0.3011(3) 0.3716(7) 0.0325(19) Uani 1.00 1 d . . .
C(4) C 0.0464(4) 0.3303(3) 0.2951(9) 0.047(2) Uani 1.00 1 d . . .
C(5) C 0.1618(3) 0.0579(2) 0.3032(6) 0.0243(17) Uani 1.00 1 d . . .
C(6) C 0.1268(5) 0.0000 0.2384(9) 0.024(2) Uani 1.00 2 d S . .
C(7) C 0.0634(4) 0.0000 0.1225(9) 0.022(2) Uani 1.00 2 d S . .
C(8) C 0.0292(3) 0.0573(2) 0.0573(6) 0.0252(17) Uani 1.00 1 d . . .
C(9) C 0.3760(11) 0.000000(10) 0.358(2) 0.201(11) Uani 1.00 2 d S . .
C(10) C 0.3505(10) 0.0000 0.189(2) 0.098(6) Uani 1.00 2 d S . .
C(11) C 0.3410(6) 0.0592(4) 0.1175(17) 0.098(4) Uani 1.00 1 d . . .
C(12) C 0.3162(7) 0.0580(5) -0.0472(18) 0.111(5) Uani 1.00 1 d . . .
C(13) C 0.3040(11) 0.0000 -0.122(2) 0.101(7) Uani 1.00 2 d S . .
C(14) C 0.2806(10) 0.000000(10) -0.285(2) 0.148(9) Uani 1.00 2 d S . .
C(15) C 0.000000(10) -0.1413(5) 0.500000(10) 0.068(4) Uani 1.00 2 d S . .
C(16) C 0.0000 -0.0680(4) 0.5000 0.040(3) Uani 1.00 2 d S . .
C(17) C -0.0538(4) -0.0336(3) 0.4040(7) 0.041(2) Uani 1.00 1 d . . .
H(1) H 0.4255 0.0190 0.3760 0.238 Uiso 1.00 1 c R . .
H(2) H 0.3781 -0.0433 0.3951 0.238 Uiso 1.00 1 c R . .
H(3) H 0.3409 0.0243 0.4100 0.238 Uiso 1.00 1 c R . .
H(4) H 0.3504 0.0987 0.1719 0.120 Uiso 1.00 1 c R . .
H(5) H 0.3085 0.0974 -0.1024 0.132 Uiso 1.00 1 c R . .
H(6) H 0.2509 0.0376 -0.3116 0.176 Uiso 1.00 1 c R . .
H(7) H 0.2508 -0.0375 -0.3116 0.176 Uiso 1.00 1 c R . .
H(8) H 0.3248 0.0000 -0.3379 0.176 Uiso 0.50 2 c R . .
H(9) H -0.0176 -0.1566 0.5917 0.080 Uiso 1.00 1 c R . .
H(10) H 0.0506 -0.1566 0.4940 0.080 Uiso 1.00 1 c R . .
H(11) H -0.0330 -0.1566 0.4143 0.080 Uiso 1.00 1 c R . .
H(12) H -0.0912 -0.0564 0.3377 0.049 Uiso 1.00 1 c R . .

loop_
_atom_site_aniso_label
_atom_site_aniso_U_11
_atom_site_aniso_U_22
_atom_site_aniso_U_33
_atom_site_aniso_U_12
_atom_site_aniso_U_13
_atom_site_aniso_U_23
Ru(1) 0.0343(3) 0.0224(3) 0.0292(3) -0.0053(2) -0.0090(2) -0.0015(2)
F(1) 0.105(4) 0.092(4) 0.059(3) -0.015(3) 0.026(3) -0.008(2)
F(2) 0.041(2) 0.122(4) 0.055(2) -0.007(2) 0.003(2) 0.017(2)
F(3) 0.067(3) 0.090(3) 0.059(3) 0.014(2) 0.003(2) 0.024(2)
F(4) 0.071(4) 0.065(3) 0.139(5) 0.020(2) -0.042(3) -0.011(3)
F(5) 0.043(3) 0.092(4) 0.121(4) 0.005(3) -0.004(3) -0.002(3)
F(6) 0.086(4) 0.180(6) 0.049(3) 0.060(4) -0.023(2) -0.004(3)
F(7) 0.044(2) 0.0181(18) 0.043(2) -0.0021(17) -0.0207(18) -0.0031(16)
O(1) 0.038(2) 0.039(2) 0.025(2) -0.007(2) -0.009(2) -0.005(2)
O(2) 0.033(2) 0.034(2) 0.038(2) -0.007(2) -0.007(2) -0.002(2)
O(3) 0.032(2) 0.036(2) 0.035(2) -0.007(2) -0.004(2) 0.000(2)
O(4) 0.040(3) 0.028(2) 0.039(2) -0.003(2) -0.013(2) -0.004(2)
N(1) 0.035(3) 0.021(2) 0.028(3) -0.008(2) -0.004(2) -0.002(2)
C(1) 0.032(4) 0.039(4) 0.037(4) 0.001(3) -0.011(3) 0.001(3)
C(2) 0.042(4) 0.054(5) 0.030(4) -0.004(3) -0.005(3) 0.003(3)
C(3) 0.034(3) 0.028(3) 0.034(3) -0.002(3) -0.004(3) 0.000(3)
C(4) 0.042(5) 0.040(4) 0.056(5) 0.001(3) -0.012(4) -0.004(3)
C(5) 0.025(3) 0.025(3) 0.021(3) 0.002(2) -0.005(2) 0.004(2)
C(6) 0.034(5) 0.017(4) 0.019(4) 0.0000 0.003(3) 0.0000
C(7) 0.025(5) 0.018(4) 0.021(4) 0.0000 -0.000(3) 0.0000
C(8) 0.031(3) 0.016(3) 0.026(3) -0.001(2) -0.005(2) -0.002(2)
C(9) 0.087(17) 0.101(16) 0.41(3) 0.0000 -0.01(2) 0.0000
C(10) 0.085(13) 0.104(14) 0.098(13) 0.0000 -0.017(10) 0.0000
C(11) 0.106(9) 0.046(6) 0.147(11) 0.016(6) 0.040(8) 0.009(7)
C(12) 0.128(11) 0.067(7) 0.135(11) 0.015(7) 0.006(9) 0.001(8)
C(13) 0.140(17) 0.088(13) 0.073(11) 0.0000 0.007(10) 0.0000
C(14) 0.108(17) 0.132(18) 0.20(2) 0.0000 0.003(16) 0.0000
C(15) 0.044(7) 0.079(8) 0.076(9) 0.0000 -0.016(6) 0.0000
C(16) 0.044(6) 0.026(5) 0.053(6) 0.0000 0.016(5) 0.0000
C(17) 0.033(4) 0.051(4) 0.037(4) -0.015(3) 0.002(3) -0.006(3)

loop_
_atom_type_symbol
_atom_type_description
_atom_type_scat_dispersion_real
_atom_type_scat_dispersion_imag
_atom_type_scat_source
C C 0.003 0.002
;
International Tables for Crystallography
(1992, Vol. C, Tables 4.2.6.8 and 6.1.1.4)
;
H H 0.000 0.000
;
International Tables for Crystallography
(1992, Vol. C, Table 6.1.1.4)
;
N N 0.006 0.003
;
International Tables for Crystallography
(1992, Vol. C, Tables 4.2.6.8 and 6.1.1.4)
;
O O 0.011 0.006
;
International Tables for Crystallography
(1992, Vol. C, Tables 4.2.6.8 and 6.1.1.4)
;
F F 0.017 0.010
;
International Tables for Crystallography
(1992, Vol. C, Tables 4.2.6.8 and 6.1.1.4)
;
Ru Ru -1.259 0.836
;
International Tables for Crystallography
(1992, Vol. C, Tables 4.2.6.8 and 6.1.1.4)
;

loop_
_geom_angle_atom_site_label_1
_geom_angle_atom_site_label_2
_geom_angle_atom_site_label_3
_geom_angle
_geom_angle_publ_flag
_geom_angle_site_symmetry_1
_geom_angle_site_symmetry_2
_geom_angle_site_symmetry_3
Ru(1) Ru(1) O(1) 89.67(12) yes 7_556 . .
Ru(1) Ru(1) O(2) 88.69(11) yes 7_556 . .
Ru(1) Ru(1) O(3) 88.97(11) yes 7_556 . .
Ru(1) Ru(1) O(4) 89.83(11) yes 7_556 . .
Ru(1) Ru(1) N(1) 177.96(12) yes 7_556 . .
O(1) Ru(1) O(2) 90.37(17) yes . . .
O(1) Ru(1) O(3) 178.27(17) yes . . .
O(1) Ru(1) O(4) 89.20(17) yes . . .
O(1) Ru(1) N(1) 90.10(18) yes . . .
O(2) Ru(1) O(3) 90.67(17) yes . . .
O(2) Ru(1) O(4) 178.46(16) yes . . .
O(2) Ru(1) N(1) 89.28(17) yes . . .
O(3) Ru(1) O(4) 89.73(17) yes . . .
O(3) Ru(1) N(1) 91.29(17) yes . . .
O(4) Ru(1) N(1) 92.19(17) yes . . .
Ru(1) O(1) C(1) 117.9(4) yes . . .
Ru(1) O(2) C(3) 117.7(3) yes . . .
Ru(1) O(3) C(1) 117.5(4) yes . . 7_556
Ru(1) O(4) C(3) 117.4(3) yes . . 7_556
Ru(1) N(1) C(5) 171.6(4) yes . . .
O(1) C(1) O(3) 125.9(6) yes . . 7_556
O(1) C(1) C(2) 118.5(6) yes . . .
O(3) C(1) C(2) 115.6(6) yes 7_556 . .
F(1) C(2) F(2) 109.0(6) yes . . .
F(1) C(2) F(3) 106.5(5) yes . . .
F(1) C(2) C(1) 111.8(6) yes . . .
F(2) C(2) F(3) 108.4(6) yes . . .
F(2) C(2) C(1) 110.7(5) yes . . .
F(3) C(2) C(1) 110.3(6) yes . . .
O(2) C(3) O(4) 126.3(5) yes . . 7_556
O(2) C(3) C(4) 116.5(5) yes . . .
O(4) C(3) C(4) 117.1(5) yes 7_556 . .
F(4) C(4) F(5) 104.9(6) yes . . .
F(4) C(4) F(6) 109.8(7) yes . . .
F(4) C(4) C(3) 112.8(6) yes . . .
F(5) C(4) F(6) 105.7(6) yes . . .
F(5) C(4) C(3) 110.8(6) yes . . .
F(6) C(4) C(3) 112.4(6) yes . . .
N(1) C(5) C(6) 178.0(6) yes . . .
C(5) C(6) C(5) 113.2(6) yes . . 4_555
C(5) C(6) C(7) 123.4(3) yes . . .
C(5) C(6) C(7) 123.4(3) yes 4_555 . .
C(6) C(7) C(8) 123.4(3) yes . . .
C(6) C(7) C(8) 123.4(3) yes . . 4_555
C(8) C(7) C(8) 113.1(6) yes . . 4_555
F(7) C(8) C(7) 117.8(4) yes . . .
F(7) C(8) C(8) 118.7(4) yes . . 2_555
C(7) C(8) C(8) 123.4(5) yes . . 2_555
C(9) C(10) C(11) 117.2(8) yes . . .
C(9) C(10) C(11) 117.2(8) yes . . 4_555
C(11) C(10) C(11) 125.6(15) yes . . 4_555
C(10) C(11) C(12) 116.2(11) yes . . .
C(11) C(12) C(13) 120.1(11) yes . . .
C(12) C(13) C(12) 121.8(15) yes . . 4_555
C(12) C(13) C(14) 119.1(9) yes . . .
C(12) C(13) C(14) 119.1(9) yes 4_555 . .
C(15) C(16) C(17) 120.8(4) yes . . .
C(15) C(16) C(17) 120.8(4) yes . . 2_556
C(17) C(16) C(17) 118.4(7) yes . . 2_556
C(16) C(17) C(17) 120.8(6) yes . . 4_555
C(10) C(9) H(1) 109.0 no . . .
C(10) C(9) H(1) 109.0 no . . 4_555
C(10) C(9) H(2) 109.5 no . . .
C(10) C(9) H(2) 109.5 no . . 4_555
C(10) C(9) H(3) 109.9 no . . .
C(10) C(9) H(3) 109.9 no . . 4_555
H(1) C(9) H(1) 48.9 no . . 4_555
H(1) C(9) H(2) 109.5 no . . .
H(1) C(9) H(2) 63.6 no . . 4_555
H(1) C(9) H(3) 109.5 no . . .
H(1) C(9) H(3) 140.3 no . . 4_555
H(1) C(9) H(2) 63.6 no 4_555 . .
H(1) C(9) H(2) 109.5 no 4_555 . 4_555
H(1) C(9) H(3) 140.3 no 4_555 . .
H(1) C(9) H(3) 109.5 no 4_555 . 4_555
H(2) C(9) H(2) 140.3 no . . 4_555
H(2) C(9) H(3) 109.5 no . . .
H(2) C(9) H(3) 48.9 no . . 4_555
H(2) C(9) H(3) 48.9 no 4_555 . .
H(2) C(9) H(3) 109.5 no 4_555 . 4_555
H(3) C(9) H(3) 63.6 no . . 4_555
C(10) C(11) H(4) 121.9 no . . .
C(12) C(11) H(4) 121.9 no . . .
C(11) C(12) H(5) 119.9 no . . .
C(13) C(12) H(5) 120.0 no . . .
C(13) C(14) H(6) 109.4 no . . .
C(13) C(14) H(6) 109.4 no . . 4_555
C(13) C(14) H(7) 109.4 no . . .
C(13) C(14) H(7) 109.4 no . . 4_555
C(13) C(14) H(8) 109.6 no . . .
H(6) C(14) H(6) 109.6 no . . 4_555
H(6) C(14) H(7) 109.5 no . . .
H(6) C(14) H(7) 0.2 no . . 4_555
H(6) C(14) H(8) 109.4 no . . .
H(6) C(14) H(7) 0.2 no 4_555 . .
H(6) C(14) H(7) 109.5 no 4_555 . 4_555
H(6) C(14) H(8) 109.4 no 4_555 . .
H(7) C(14) H(7) 109.3 no . . 4_555
H(7) C(14) H(8) 109.6 no . . .
H(7) C(14) H(8) 109.6 no 4_555 . .
C(16) C(15) H(9) 109.5 no . . .
C(16) C(15) H(9) 109.5 no . . 2_556
C(16) C(15) H(10) 109.5 no . . .
C(16) C(15) H(10) 109.5 no . . 2_556
C(16) C(15) H(11) 109.5 no . . .
C(16) C(15) H(11) 109.5 no . . 2_556
H(9) C(15) H(9) 141.1 no . . 2_556
H(9) C(15) H(10) 109.5 no . . .
H(9) C(15) H(10) 56.2 no . . 2_556
H(9) C(15) H(11) 109.5 no . . .
H(9) C(15) H(11) 56.2 no . . 2_556
H(9) C(15) H(10) 56.2 no 2_556 . .
H(9) C(15) H(10) 109.5 no 2_556 . 2_556
H(9) C(15) H(11) 56.2 no 2_556 . .
H(9) C(15) H(11) 109.5 no 2_556 . 2_556
H(10) C(15) H(10) 141.1 no . . 2_556
H(10) C(15) H(11) 109.5 no . . .
H(10) C(15) H(11) 56.3 no . . 2_556
H(10) C(15) H(11) 56.3 no 2_556 . .
H(10) C(15) H(11) 109.5 no 2_556 . 2_556
H(11) C(15) H(11) 141.1 no . . 2_556
C(16) C(17) H(12) 119.5 no . . .
C(17) C(17) H(12) 119.7 no 4_555 . .
C(14) H(6) H(7) 90.3 no . . 4_555
C(14) H(7) H(6) 89.5 no . . 4_555

loop_
_geom_bond_atom_site_label_1
_geom_bond_atom_site_label_2
_geom_bond_distance
_geom_bond_publ_flag
_geom_bond_site_symmetry_1
_geom_bond_site_symmetry_2
Ru(1) Ru(1) 2.3040(6) yes . 7_556
Ru(1) O(1) 2.039(4) yes . .
Ru(1) O(2) 2.075(4) yes . .
Ru(1) O(3) 2.061(4) yes . .
Ru(1) O(4) 2.060(4) yes . .
Ru(1) N(1) 2.260(4) yes . .
F(1) C(2) 1.319(9) yes . .
F(2) C(2) 1.320(9) yes . .
F(3) C(2) 1.321(8) yes . .
F(4) C(4) 1.306(9) yes . .
F(5) C(4) 1.350(10) yes . .
F(6) C(4) 1.289(10) yes . .
F(7) C(8) 1.359(6) yes . .
O(1) C(1) 1.265(8) yes . .
O(2) C(3) 1.265(7) yes . .
O(3) C(1) 1.267(8) yes . 7_556
O(4) C(3) 1.257(7) yes . 7_556
N(1) C(5) 1.126(7) yes . .
C(1) C(2) 1.524(10) yes . .
C(3) C(4) 1.518(10) yes . .
C(5) C(6) 1.431(7) yes . .
C(6) C(7) 1.419(11) yes . .
C(7) C(8) 1.416(6) yes . .
C(7) C(8) 1.416(6) yes . 4_555
C(8) C(8) 1.351(7) yes . 2_555
C(9) C(10) 1.50(2) yes . .
C(10) C(11) 1.375(14) yes . .
C(10) C(11) 1.375(14) yes . 4_555
C(11) C(12) 1.46(2) yes . .
C(12) C(13) 1.369(15) yes . .
C(13) C(14) 1.44(2) yes . .
C(15) C(16) 1.513(14) yes . .
C(16) C(17) 1.387(8) yes . .
C(16) C(17) 1.387(8) yes . 2_556
C(17) C(17) 1.386(9) yes . 4_555
C(9) H(1) 0.950 no . .
C(9) H(1) 0.950 no . 4_555
C(9) H(2) 0.950 no . .
C(9) H(2) 0.950 no . 4_555
C(9) H(3) 0.950 no . .
C(9) H(3) 0.950 no . 4_555
C(11) H(4) 0.950 no . .
C(12) H(5) 0.950 no . .
C(14) H(6) 0.950 no . .
C(14) H(6) 0.950 no . 4_555
C(14) H(7) 0.950 no . .
C(14) H(7) 0.950 no . 4_555
C(14) H(8) 0.950 no . .
C(15) H(9) 0.950 no . .
C(15) H(9) 0.950 no . 2_556
C(15) H(10) 0.950 no . .
C(15) H(10) 0.950 no . 2_556
C(15) H(11) 0.950 no . .
C(15) H(11) 0.950 no . 2_556
C(17) H(12) 0.950 no . .
H(6) H(7) 0.003 no . 4_555

loop_
_geom_contact_atom_site_label_1
_geom_contact_atom_site_label_2
_geom_contact_distance
_geom_contact_publ_flag
_geom_contact_site_symmetry_1
_geom_contact_site_symmetry_2
F(1) F(1) 3.317(8) ? . 7_555
F(1) F(3) 3.163(7) ? . 7_555
F(1) F(6) 2.886(8) ? . 7_555
F(1) O(1) 3.176(6) ? . 7_555
F(1) O(2) 3.278(6) ? . 7_555
F(1) C(1) 3.358(8) ? . 7_555
F(1) C(2) 3.463(9) ? . 7_555
F(1) C(3) 3.549(8) ? . 7_555
F(2) F(5) 2.890(7) ? . 8_555
F(2) F(6) 3.284(8) ? . 8_555
F(2) F(7) 2.858(6) ? . 7_555
F(2) F(7) 2.932(6) ? . 8_555
F(2) C(8) 3.529(7) ? . 7_555
F(2) C(8) 3.572(7) ? . 8_555
F(2) C(15) 3.522(5) ? . 5_555
F(3) F(1) 3.163(7) ? . 7_555
F(3) F(7) 2.887(6) ? . 7_555
F(3) O(1) 3.112(6) ? . 7_555
F(3) C(12) 3.191(13) ? . 7_555
F(4) F(4) 3.402(8) ? . 2_556
F(4) F(5) 3.498(8) ? . 2_556
F(5) F(2) 2.890(7) ? . 8_455
F(5) F(4) 3.498(8) ? . 2_556
F(5) F(5) 2.766(8) ? . 2_556
F(5) O(1) 3.565(6) ? . 8_455
F(5) O(4) 3.524(7) ? . 8_455
F(5) C(1) 3.372(8) ? . 8_455
F(5) C(2) 3.473(8) ? . 8_455
F(5) C(3) 3.291(9) ? . 2_556
F(5) C(4) 3.356(10) ? . 2_556
F(5) C(15) 3.558(10) ? . 3_556
F(6) F(1) 2.886(8) ? . 7_555
F(6) F(2) 3.284(8) ? . 8_455
F(7) F(2) 2.858(6) ? . 7_555
F(7) F(2) 2.932(6) ? . 8_455
F(7) F(3) 2.887(6) ? . 7_555
F(7) C(2) 3.345(8) ? . 7_555
O(1) F(1) 3.176(6) ? . 7_555
O(1) F(3) 3.112(6) ? . 7_555
O(1) F(5) 3.565(6) ? . 8_555
O(2) F(1) 3.278(6) ? . 7_555
O(2) C(15) 3.434(7) ? . 3_556
O(3) C(15) 3.428(4) ? . 3_556
O(4) F(5) 3.524(7) ? . 8_555
C(1) F(1) 3.358(8) ? . 7_555
C(1) F(5) 3.372(8) ? . 8_555
C(2) F(1) 3.463(9) ? . 7_555
C(2) F(5) 3.473(8) ? . 8_555
C(2) F(7) 3.345(8) ? . 7_555
C(3) F(1) 3.549(8) ? . 7_555
C(3) F(5) 3.291(9) ? . 2_556
C(4) F(5) 3.356(10) ? . 2_556
C(5) C(16) 3.497(6) ? . 3_556
C(5) C(17) 3.405(9) ? . 3_556
C(6) C(17) 3.595(11) ? . 2_556
C(6) C(17) 3.595(11) ? . 3_556
C(7) C(8) 2.437(8) ? . 3_555
C(7) C(17) 3.464(11) ? . .
C(7) C(17) 3.464(11) ? . 4_555
C(8) F(2) 3.529(7) ? . 7_555
C(8) F(2) 3.572(7) ? . 8_455
C(8) C(8) 2.723(7) ? . 3_555
C(8) C(17) 3.559(9) ? . 4_555
C(12) F(3) 3.191(13) ? . 7_555
C(15) F(2) 3.522(5) ? . 5_445
C(15) F(2) 3.522(5) ? . 6_546
C(15) F(5) 3.558(10) ? . 3_556
C(15) F(5) 3.558(10) ? . 4_555
C(15) O(2) 3.434(7) ? . 3_556
C(15) O(2) 3.434(7) ? . 4_555
C(15) O(3) 3.428(4) ? . 3_556
C(15) O(3) 3.428(4) ? . 4_555
C(16) C(5) 3.497(6) ? . 3_556
C(16) C(5) 3.497(6) ? . 4_555
C(16) C(16) 2.806(13) ? . 3_556
C(16) C(17) 2.411(10) ? . 3_556
C(17) C(5) 3.405(9) ? . 3_556
C(17) C(6) 3.595(11) ? . 2_556
C(17) C(7) 3.464(11) ? . .
C(17) C(8) 3.559(9) ? . 4_555
C(17) C(16) 2.411(10) ? . 3_556
C(17) C(17) 2.757(9) ? . 3_556
Ru(1) H(10) 3.345 ? . 4_555
F(1) H(4) 3.208 ? . .
F(1) H(5) 3.090 ? . .
F(2) H(9) 2.875 ? . 6_556
F(2) H(10) 3.339 ? . 6_556
F(2) H(11) 2.618 ? . 5_555
F(2) H(12) 3.451 ? . 5_555
F(3) H(4) 3.493 ? . 7_555
F(3) H(5) 2.701 ? . 7_555
F(4) H(1) 3.350 ? . 5_455
F(4) H(1) 3.180 ? . 7_556
F(4) H(1) 2.773 ? . 8_455
F(4) H(2) 3.226 ? . 5_455
F(4) H(2) 2.997 ? . 6_556
F(4) H(3) 3.410 ? . 7_556
F(4) H(4) 3.432 ? . 8_455
F(4) H(5) 3.544 ? . 7_555
F(4) H(8) 3.286 ? . 6_555
F(5) H(4) 3.369 ? . 8_455
F(5) H(9) 3.060 ? . 3_556
F(5) H(10) 3.383 ? . 3_556
F(5) H(10) 3.396 ? . 4_555
F(5) H(11) 3.053 ? . 4_555
F(6) H(5) 3.190 ? . 7_555
F(7) H(9) 2.879 ? . 3_556
F(7) H(10) 3.458 ? . 4_555
F(7) H(11) 3.334 ? . 4_555
O(1) H(4) 2.875 ? . .
O(2) H(9) 2.716 ? . 3_556
O(2) H(10) 2.629 ? . 4_555
O(2) H(11) 3.305 ? . 3_556
O(2) H(11) 3.443 ? . 4_555
O(3) H(5) 3.403 ? . 1_556
O(3) H(6) 3.238 ? . 1_556
O(3) H(7) 3.238 ? . 4_556
O(3) H(9) 3.434 ? . 3_556
O(3) H(9) 3.524 ? . 4_555
O(3) H(10) 2.610 ? . 4_555
O(3) H(11) 2.669 ? . 3_556
O(3) H(12) 3.069 ? . 3_556
O(4) H(2) 2.959 ? . 4_555
O(4) H(3) 3.105 ? . .
O(4) H(5) 3.358 ? . 1_556
O(4) H(6) 3.211 ? . 1_556
O(4) H(7) 3.214 ? . 4_556
O(4) H(8) 3.461 ? . 1_556
N(1) H(2) 3.496 ? . 4_555
N(1) H(3) 3.087 ? . .
N(1) H(4) 3.412 ? . .
N(1) H(6) 3.263 ? . 1_556
N(1) H(7) 3.264 ? . 4_556
N(1) H(9) 3.304 ? . 3_556
N(1) H(10) 3.057 ? . 4_555
N(1) H(12) 3.486 ? . 3_556
C(1) H(5) 3.584 ? . 7_555
C(1) H(10) 3.423 ? . 6_556
C(1) H(11) 3.260 ? . 5_555
C(2) H(11) 3.426 ? . 5_555
C(3) H(5) 3.494 ? . 7_555
C(3) H(9) 3.522 ? . 3_556
C(3) H(10) 3.445 ? . 4_555
C(4) H(5) 3.547 ? . 7_555
C(5) H(3) 3.248 ? . .
C(5) H(3) 3.597 ? . 4_555
C(5) H(6) 3.585 ? . 1_556
C(5) H(7) 3.585 ? . 4_556
C(5) H(9) 3.457 ? . 3_556
C(5) H(10) 3.395 ? . 4_555
C(5) H(12) 3.522 ? . 3_556
C(8) H(12) 3.425 ? . 4_555
C(9) H(8) 2.915 ? . 1_556
C(14) H(2) 3.571 ? . 1_554
C(14) H(2) 3.571 ? . 4_554
C(14) H(3) 3.037 ? . 1_554
C(14) H(3) 3.037 ? . 4_554
C(14) H(12) 3.501 ? . 2_555
C(14) H(12) 3.501 ? . 3_555
C(16) H(12) 3.264 ? . 3_556
C(17) H(6) 3.460 ? . 3_555
C(17) H(7) 3.457 ? . 2_555
H(1) F(4) 3.350 ? . 5_545
H(1) F(4) 3.180 ? . 7_556
H(1) F(4) 2.773 ? . 8_555
H(1) H(1) 3.204 ? . 2_656
H(1) H(1) 3.299 ? . 3_656
H(1) H(8) 3.259 ? . 1_556
H(2) F(4) 3.226 ? . 5_545
H(2) F(4) 2.997 ? . 6_546
H(2) O(4) 2.959 ? . 4_555
H(2) N(1) 3.496 ? . 4_555
H(2) C(14) 3.571 ? . 1_556
H(2) H(8) 2.772 ? . 1_556
H(3) F(4) 3.410 ? . 7_556
H(3) O(4) 3.105 ? . .
H(3) N(1) 3.087 ? . .
H(3) C(5) 3.248 ? . .
H(3) C(5) 3.597 ? . 4_555
H(3) C(14) 3.037 ? . 1_556
H(3) H(6) 3.073 ? . 1_556
H(3) H(6) 3.316 ? . 4_556
H(3) H(7) 3.317 ? . 1_556
H(3) H(7) 3.075 ? . 4_556
H(3) H(8) 2.320 ? . 1_556
H(4) F(1) 3.208 ? . .
H(4) F(3) 3.493 ? . 7_555
H(4) F(4) 3.432 ? . 8_555
H(4) F(5) 3.369 ? . 8_555
H(4) O(1) 2.875 ? . .
H(4) N(1) 3.412 ? . .
H(5) F(1) 3.090 ? . .
H(5) F(3) 2.701 ? . 7_555
H(5) F(4) 3.544 ? . 7_555
H(5) F(6) 3.190 ? . 7_555
H(5) O(3) 3.403 ? . 1_554
H(5) O(4) 3.358 ? . 1_554
H(5) C(1) 3.584 ? . 7_555
H(5) C(3) 3.494 ? . 7_555
H(5) C(4) 3.547 ? . 7_555
H(6) O(3) 3.238 ? . 1_554
H(6) O(4) 3.211 ? . 1_554
H(6) N(1) 3.263 ? . 1_554
H(6) C(5) 3.585 ? . 1_554
H(6) C(17) 3.460 ? . 3_555
H(6) H(3) 3.073 ? . 1_554
H(6) H(3) 3.316 ? . 4_554
H(6) H(12) 3.394 ? . 2_555
H(6) H(12) 2.811 ? . 3_555
H(7) O(3) 3.238 ? . 4_554
H(7) O(4) 3.214 ? . 4_554
H(7) N(1) 3.264 ? . 4_554
H(7) C(5) 3.585 ? . 4_554
H(7) C(17) 3.457 ? . 2_555
H(7) H(3) 3.317 ? . 1_554
H(7) H(3) 3.075 ? . 4_554
H(7) H(12) 2.809 ? . 2_555
H(7) H(12) 3.391 ? . 3_555
H(8) F(4) 3.286 ? . 6_545
H(8) F(4) 3.286 ? . 7_555
H(8) O(4) 3.461 ? . 1_554
H(8) O(4) 3.461 ? . 4_554
H(8) C(9) 2.915 ? . 1_554
H(8) H(1) 3.259 ? . 1_554
H(8) H(1) 3.259 ? . 4_554
H(8) H(2) 2.772 ? . 1_554
H(8) H(2) 2.772 ? . 4_554
H(8) H(3) 2.320 ? . 1_554
H(8) H(3) 2.320 ? . 4_554
H(9) F(2) 2.875 ? . 6_546
H(9) F(5) 3.060 ? . 3_556
H(9) F(7) 2.879 ? . 3_556
H(9) O(2) 2.716 ? . 3_556
H(9) O(3) 3.434 ? . 3_556
H(9) O(3) 3.524 ? . 4_555
H(9) N(1) 3.304 ? . 3_556
H(9) C(3) 3.522 ? . 3_556
H(9) C(5) 3.457 ? . 3_556
H(10) Ru(1) 3.345 ? . 4_555
H(10) F(2) 3.339 ? . 6_546
H(10) F(5) 3.383 ? . 3_556
H(10) F(5) 3.396 ? . 4_555
H(10) F(7) 3.458 ? . 4_555
H(10) O(2) 2.629 ? . 4_555
H(10) O(3) 2.610 ? . 4_555
H(10) N(1) 3.057 ? . 4_555
H(10) C(1) 3.423 ? . 6_546
H(10) C(3) 3.445 ? . 4_555
H(10) C(5) 3.395 ? . 4_555
H(11) F(2) 2.618 ? . 5_445
H(11) F(5) 3.053 ? . 4_555
H(11) F(7) 3.334 ? . 4_555
H(11) O(2) 3.305 ? . 3_556
H(11) O(2) 3.443 ? . 4_555
H(11) O(3) 2.669 ? . 3_556
H(11) C(1) 3.260 ? . 5_445
H(11) C(2) 3.426 ? . 5_445
H(12) F(2) 3.451 ? . 5_445
H(12) O(3) 3.069 ? . 3_556
H(12) N(1) 3.486 ? . 3_556
H(12) C(5) 3.522 ? . 3_556
H(12) C(8) 3.425 ? . 4_555
H(12) C(14) 3.501 ? . 2_555
H(12) C(16) 3.264 ? . 3_556
H(12) H(6) 3.394 ? . 2_555
H(12) H(6) 2.811 ? . 3_555
H(12) H(7) 2.809 ? . 2_555
H(12) H(7) 3.391 ? . 3_555
Ru(1) Ru(1) 2.3040(6) ? . 7_556
